data_4031342
loop_
_publ_author_name
'Coogan, Niall T.'
'Chimes, Michael A.'
'Raftery, James'
'Mocilac, Pavle'
'Denecke, Melissa A.'

_publ_section_title
;
 Regioselective Synthesis of V-Shaped Bistriazinyl-phenanthrolines.
;
_journal_issue 17
_journal_name_full 'The Journal of organic chemistry'
_journal_page_first 8684
_journal_page_last 8693
_journal_paper_doi 10.1021/acs.joc.5b01380
_journal_volume 80
_journal_year 2015
_chemical_compound_source synthesis
_chemical_formula_moiety 'C23 H15 N7'
_chemical_formula_sum 'C23 H15 N7'
_chemical_formula_weight 389.42
_chemical_melting_point_gt 573
_chemical_name_common PhBTP
_chemical_name_systematic 2,6-bis(6-phenyl-1,2,4-triazin-3-yl)pyridine
_space_group_crystal_system monoclinic
_space_group_IT_number 15
_space_group_name_Hall '-C 2yc'
_space_group_name_H-M_alt 'C 1 2/c 1'
_symmetry_cell_setting monoclinic
_symmetry_Int_Tables_number 15
_symmetry_space_group_name_Hall '-C 2yc'
_symmetry_space_group_name_H-M 'C 1 2/c 1'
_atom_sites_solution_hydrogens geom
_atom_sites_solution_primary direct
_atom_sites_solution_secondary difmap
_audit_creation_date 2015-05-18
_audit_creation_method
;
Olex2 1.2
(compiled 2015.01.26 svn.r3150 for OlexSys, GUI svn.r4998)
;
_cell_angle_alpha 90
_cell_angle_beta 104.720(5)
_cell_angle_gamma 90
_cell_formula_units_Z 4
_cell_length_a 15.3429(8)
_cell_length_b 6.5112(4)
_cell_length_c 18.4470(9)
_cell_measurement_reflns_used 1728
_cell_measurement_temperature 150.02(10)
_cell_measurement_theta_max 29.0560
_cell_measurement_theta_min 3.8950
_cell_volume 1782.38(17)
_computing_cell_refinement
;
CrysAlisPro, Agilent Technologies,
Version 1.171.37.33 (release 27-03-2014 CrysAlis171 .NET)
(compiled Mar 27 2014,17:12:48)
;
_computing_data_collection
;
CrysAlisPro, Agilent Technologies,
Version 1.171.37.33 (release 27-03-2014 CrysAlis171 .NET)
(compiled Mar 27 2014,17:12:48)
;
_computing_data_reduction
;
CrysAlisPro, Agilent Technologies,
Version 1.171.37.33 (release 27-03-2014 CrysAlis171 .NET)
(compiled Mar 27 2014,17:12:48)
;
_computing_molecular_graphics 'Olex2 (Dolomanov et al., 2009)'
_computing_publication_material 'Olex2 (Dolomanov et al., 2009)'
_computing_structure_refinement 'ShelXL (Sheldrick, 2008)'
_computing_structure_solution 'XS (Sheldrick, 2008)'
_diffrn_ambient_environment N~2~
_diffrn_ambient_temperature 150.02(10)
_diffrn_detector 'CCD plate'
_diffrn_detector_area_resol_mean 16.1428
_diffrn_detector_type Eos
_diffrn_measured_fraction_theta_full 0.998
_diffrn_measured_fraction_theta_max 0.840
_diffrn_measurement_details
;
  1 omega  -44.00   50.00   1.0000   20.0000
omega____ theta____ kappa____ phi______ frames
    -      -17.7663   77.0000 -150.0000 94

  2 omega  -94.00  -40.00   1.0000   20.0000
omega____ theta____ kappa____ phi______ frames
    -      -17.7663  178.0000    0.0000 54

  3 omega  -86.00  -41.00   1.0000   20.0000
omega____ theta____ kappa____ phi______ frames
    -      -17.7663  -57.0000  150.0000 45

  4 omega   47.00   73.00   1.0000   20.0000
omega____ theta____ kappa____ phi______ frames
    -       18.7038  178.0000  120.0000 26
;
_diffrn_measurement_device 'four-circle diffractometer'
_diffrn_measurement_device_type 'SuperNova, Single source at offset, Eos'
_diffrn_measurement_method '\w scans'
_diffrn_orient_matrix_UB_11 0.0074663000
_diffrn_orient_matrix_UB_12 0.0286084000
_diffrn_orient_matrix_UB_13 0.0381840000
_diffrn_orient_matrix_UB_21 -0.0402707000
_diffrn_orient_matrix_UB_22 0.0588374000
_diffrn_orient_matrix_UB_23 -0.0089396000
_diffrn_orient_matrix_UB_31 -0.0246782000
_diffrn_orient_matrix_UB_32 -0.0870443000
_diffrn_orient_matrix_UB_33 0.0065467000
_diffrn_radiation_monochromator mirror
_diffrn_radiation_probe x-ray
_diffrn_radiation_type MoK\a
_diffrn_radiation_wavelength 0.71073
_diffrn_reflns_av_R_equivalents 0.0198
_diffrn_reflns_av_unetI/netI 0.0338
_diffrn_reflns_Laue_measured_fraction_full 0.998
_diffrn_reflns_Laue_measured_fraction_max 0.840
_diffrn_reflns_limit_h_max 16
_diffrn_reflns_limit_h_min -19
_diffrn_reflns_limit_k_max 6
_diffrn_reflns_limit_k_min -8
_diffrn_reflns_limit_l_max 25
_diffrn_reflns_limit_l_min -22
_diffrn_reflns_number 3745
_diffrn_reflns_point_group_measured_fraction_full 0.998
_diffrn_reflns_point_group_measured_fraction_max 0.840
_diffrn_reflns_theta_full 25.242
_diffrn_reflns_theta_max 29.194
_diffrn_reflns_theta_min 3.417
_diffrn_source 'SuperNova (Mo) X-ray Source'
_exptl_absorpt_coefficient_mu 0.092
_exptl_absorpt_correction_T_max 1.00000
_exptl_absorpt_correction_T_min 0.56347
_exptl_absorpt_correction_type multi-scan
_exptl_absorpt_process_details
;
CrysAlisPro, Agilent Technologies,
Version 1.171.37.33 (release 27-03-2014 CrysAlis171 .NET)
(compiled Mar 27 2014,17:12:48)
Empirical absorption correction using spherical harmonics,
 implemented in SCALE3 ABSPACK scaling algorithm.
;
_exptl_crystal_colour 'clear light yellow'
_exptl_crystal_colour_lustre clear
_exptl_crystal_colour_modifier light
_exptl_crystal_colour_primary yellow
_exptl_crystal_density_diffrn 1.451
_exptl_crystal_description plate
_exptl_crystal_F_000 808
_exptl_crystal_recrystallization_method 'hot-box method, dimethylformamide'
_exptl_crystal_size_max 0.2
_exptl_crystal_size_mid 0.2
_exptl_crystal_size_min 0.1
_refine_diff_density_max 0.243
_refine_diff_density_min -0.194
_refine_diff_density_rms 0.053
_refine_ls_extinction_coef 0.0019(5)
_refine_ls_extinction_expression Fc^*^=kFc[1+0.001xFc^2^\l^3^/sin(2\q)]^-1/4^
_refine_ls_extinction_method 'SHELXL-2014/7 (Sheldrick 2014'
_refine_ls_goodness_of_fit_ref 1.129
_refine_ls_hydrogen_treatment constr
_refine_ls_matrix_type full
_refine_ls_number_parameters 138
_refine_ls_number_reflns 2023
_refine_ls_number_restraints 0
_refine_ls_restrained_S_all 1.129
_refine_ls_R_factor_all 0.0571
_refine_ls_R_factor_gt 0.0445
_refine_ls_shift/su_max 0.001
_refine_ls_shift/su_mean 0.000
_refine_ls_structure_factor_coef Fsqd
_refine_ls_weighting_details 'w=1/[\s^2^(Fo^2^)+(0.0410P)^2^+1.7316P] where P=(Fo^2^+2Fc^2^)/3'
_refine_ls_weighting_scheme calc
_refine_ls_wR_factor_gt 0.1136
_refine_ls_wR_factor_ref 0.1225
_reflns_Friedel_coverage 0.000
_reflns_number_gt 1647
_reflns_number_total 2023
_reflns_threshold_expression 'I > 2\s(I)'
_cod_data_source_file jo5b01380_si_003.cif
_cod_data_source_block PhBTP
_cod_depositor_comments
;
The following automatic conversions were performed:

'_chemical_melting_point' tag was changed to
'_chemical_melting_point_gt' since the value was specified 'more
than' ('>') a certain temperature. The value '>573' was changed to
'573' - it should be numeric and without a unit designator.

Automatic conversion script
Id: cif_fix_values 3271 2015-04-21 07:52:19Z andrius 

 Adding full bibliography for 4031342--4031344.cif.
;
_cod_original_cell_volume 1782.39(16)
_cod_original_sg_symbol_H-M 'C 2/c'
_cod_database_code 4031342
_chemical_oxdiff_formula C23H15N7
_shelx_space_group_comment
;
The symmetry employed for this shelxl refinement is uniquely defined
by the following loop, which should always be used as a source of
symmetry information in preference to the above space-group names.
They are only intended as comments.
;
_reflns_odcompleteness_completeness 99.65
_reflns_odcompleteness_iscentric 1
_reflns_odcompleteness_theta 26.32
_olex2_refinement_description
;
1. Fixed Uiso
 At 1.2 times of:
  All C(H) groups
2.a Aromatic/amide H refined with riding coordinates:
 C1(H1), C5(H5), C10(H10), C11(H11), C12(H12), C9(H9), C2(H2), C8(H8)
;
_shelx_shelxl_version_number 2014/7
_olex2_submission_special_instructions 'No special instructions were received'

loop_
_space_group_symop_operation_xyz
'x, y, z'
'-x, y, -z+1/2'
'x+1/2, y+1/2, z'
'-x+1/2, y+1/2, -z+1/2'
'-x, -y, -z'
'x, -y, z-1/2'
'-x+1/2, -y+1/2, -z'
'x+1/2, -y+1/2, z-1/2'

loop_
_atom_site_label
_atom_site_type_symbol
_atom_site_fract_x
_atom_site_fract_y
_atom_site_fract_z
_atom_site_U_iso_or_equiv
_atom_site_adp_type
_atom_site_occupancy
_atom_site_site_symmetry_order
_atom_site_calc_flag
_atom_site_refinement_flags_posn
_atom_site_refinement_flags_adp
_atom_site_refinement_flags_occupancy
N2 N 0.12717(10) 0.8090(2) 0.43765(7) 0.0259(3) Uani 1 1 d . . .
N4 N 0.05601(9) 1.1909(2) 0.45259(7) 0.0231(3) Uani 1 1 d . . .
N1 N 0.0000 0.8883(3) 0.2500 0.0204(4) Uani 1 2 d S T P
N3 N 0.02140(9) 1.0758(2) 0.39108(7) 0.0231(3) Uani 1 1 d . . .
C1 C 0.0000 0.4566(4) 0.2500 0.0237(5) Uani 1 2 d S T P
H1 H 0.0000 0.3107 0.2500 0.028 Uiso 1 2 calc RS T P
C4 C 0.06066(10) 0.8971(3) 0.38440(8) 0.0200(4) Uani 1 1 d . . .
C3 C 0.02835(10) 0.7796(3) 0.31355(8) 0.0203(4) Uani 1 1 d . . .
C7 C 0.16836(10) 1.2588(3) 0.56762(8) 0.0202(4) Uani 1 1 d . . .
C6 C 0.12714(10) 1.1217(3) 0.50442(8) 0.0205(4) Uani 1 1 d . . .
C5 C 0.15979(12) 0.9226(3) 0.49747(9) 0.0263(4) Uani 1 1 d . . .
H5 H 0.2066 0.8688 0.5369 0.032 Uiso 1 1 calc R . .
C10 C 0.24851(11) 1.5248(3) 0.68474(9) 0.0269(4) Uani 1 1 d . . .
H10 H 0.2759 1.6154 0.7244 0.032 Uiso 1 1 calc R . .
C11 C 0.16468(12) 1.5714(3) 0.63785(9) 0.0280(4) Uani 1 1 d . . .
H11 H 0.1344 1.6934 0.6457 0.034 Uiso 1 1 calc R . .
C12 C 0.12523(11) 1.4405(3) 0.57975(9) 0.0252(4) Uani 1 1 d . . .
H12 H 0.0681 1.4743 0.5476 0.030 Uiso 1 1 calc R . .
C9 C 0.29193(11) 1.3460(3) 0.67347(9) 0.0263(4) Uani 1 1 d . . .
H9 H 0.3492 1.3138 0.7056 0.032 Uiso 1 1 calc R . .
C2 C 0.02991(11) 0.5655(3) 0.31613(9) 0.0229(4) Uani 1 1 d . . .
H2 H 0.0511 0.4956 0.3625 0.027 Uiso 1 1 calc R . .
C8 C 0.25258(11) 1.2136(3) 0.61574(9) 0.0239(4) Uani 1 1 d . . .
H8 H 0.2830 1.0910 0.6087 0.029 Uiso 1 1 calc R . .

loop_
_atom_site_aniso_label
_atom_site_aniso_U_11
_atom_site_aniso_U_22
_atom_site_aniso_U_33
_atom_site_aniso_U_23
_atom_site_aniso_U_13
_atom_site_aniso_U_12
N2 0.0302(8) 0.0209(8) 0.0233(7) 0.0026(6) 0.0010(6) 0.0058(6)
N4 0.0234(7) 0.0221(8) 0.0227(7) -0.0002(6) 0.0038(5) 0.0027(6)
N1 0.0196(9) 0.0194(10) 0.0212(9) 0.000 0.0033(7) 0.000
N3 0.0240(7) 0.0210(7) 0.0228(6) -0.0005(6) 0.0031(5) 0.0018(6)
C1 0.0197(11) 0.0149(11) 0.0347(12) 0.000 0.0036(9) 0.000
C4 0.0206(7) 0.0180(8) 0.0216(7) 0.0039(7) 0.0056(6) 0.0006(6)
C3 0.0162(7) 0.0201(8) 0.0239(8) 0.0008(7) 0.0041(6) 0.0011(6)
C7 0.0212(7) 0.0212(8) 0.0195(7) 0.0026(7) 0.0075(6) 0.0009(7)
C6 0.0213(8) 0.0223(9) 0.0187(7) 0.0033(7) 0.0066(6) 0.0015(7)
C5 0.0310(9) 0.0238(9) 0.0207(7) 0.0023(7) 0.0000(6) 0.0067(7)
C10 0.0279(8) 0.0309(10) 0.0222(8) -0.0036(7) 0.0071(6) -0.0031(8)
C11 0.0294(9) 0.0267(9) 0.0293(8) -0.0035(8) 0.0097(7) 0.0045(8)
C12 0.0218(8) 0.0280(9) 0.0245(8) 0.0004(7) 0.0034(6) 0.0052(7)
C9 0.0222(8) 0.0307(10) 0.0246(8) 0.0026(8) 0.0034(6) 0.0010(7)
C2 0.0205(8) 0.0197(8) 0.0271(8) 0.0048(7) 0.0036(6) 0.0016(7)
C8 0.0236(8) 0.0234(9) 0.0249(8) 0.0031(7) 0.0064(6) 0.0041(7)

loop_
_atom_type_symbol
_atom_type_description
_atom_type_scat_dispersion_real
_atom_type_scat_dispersion_imag
_atom_type_scat_source
C C 0.0033 0.0016 'International Tables Vol C Tables 4.2.6.8 and 6.1.1.4'
H H 0.0000 0.0000 'International Tables Vol C Tables 4.2.6.8 and 6.1.1.4'
N N 0.0061 0.0033 'International Tables Vol C Tables 4.2.6.8 and 6.1.1.4'

loop_
_geom_angle_atom_site_label_1
_geom_angle_atom_site_label_2
_geom_angle_atom_site_label_3
_geom_angle
_geom_angle_site_symmetry_1
_geom_angle_site_symmetry_3
C5 N2 C4 115.25(14) . .
C6 N4 N3 119.34(14) . .
C3 N1 C3 116.4(2) . 2
C4 N3 N4 118.20(13) . .
C2 C1 H1 120.8 . .
C2 C1 H1 120.8 2 .
C2 C1 C2 118.4(2) 2 .
N2 C4 C3 116.24(14) . .
N3 C4 N2 125.46(15) . .
N3 C4 C3 118.29(14) . .
N1 C3 C4 117.24(15) . .
N1 C3 C2 123.72(16) . .
C2 C3 C4 119.04(14) . .
C12 C7 C6 120.78(14) . .
C8 C7 C6 120.93(15) . .
C8 C7 C12 118.27(15) . .
N4 C6 C7 118.01(15) . .
N4 C6 C5 119.45(15) . .
C5 C6 C7 122.54(14) . .
N2 C5 C6 121.69(15) . .
N2 C5 H5 119.2 . .
C6 C5 H5 119.2 . .
C11 C10 H10 120.2 . .
C9 C10 H10 120.2 . .
C9 C10 C11 119.69(16) . .
C10 C11 H11 119.9 . .
C12 C11 C10 120.13(17) . .
C12 C11 H11 119.9 . .
C7 C12 H12 119.6 . .
C11 C12 C7 120.85(15) . .
C11 C12 H12 119.6 . .
C10 C9 H9 119.8 . .
C10 C9 C8 120.50(15) . .
C8 C9 H9 119.8 . .
C1 C2 C3 118.88(16) . .
C1 C2 H2 120.6 . .
C3 C2 H2 120.6 . .
C7 C8 H8 119.7 . .
C9 C8 C7 120.56(16) . .
C9 C8 H8 119.7 . .

loop_
_geom_bond_atom_site_label_1
_geom_bond_atom_site_label_2
_geom_bond_distance
_geom_bond_site_symmetry_2
N2 C4 1.351(2) .
N2 C5 1.317(2) .
N4 N3 1.3509(19) .
N4 C6 1.334(2) .
N1 C3 1.3436(19) .
N1 C3 1.3437(19) 2
N3 C4 1.330(2) .
C1 H1 0.9500 .
C1 C2 1.385(2) .
C1 C2 1.385(2) 2
C4 C3 1.487(2) .
C3 C2 1.395(2) .
C7 C6 1.477(2) .
C7 C12 1.401(2) .
C7 C8 1.401(2) .
C6 C5 1.407(2) .
C5 H5 0.9500 .
C10 H10 0.9500 .
C10 C11 1.389(2) .
C10 C9 1.383(2) .
C11 H11 0.9500 .
C11 C12 1.383(2) .
C12 H12 0.9500 .
C9 H9 0.9500 .
C9 C8 1.384(2) .
C2 H2 0.9500 .
C8 H8 0.9500 .

loop_
_geom_torsion_atom_site_label_1
_geom_torsion_atom_site_label_2
_geom_torsion_atom_site_label_3
_geom_torsion_atom_site_label_4
_geom_torsion
_geom_torsion_site_symmetry_1
N2 C4 C3 N1 -147.53(13) .
N2 C4 C3 C2 31.7(2) .
N4 N3 C4 N2 7.2(2) .
N4 N3 C4 C3 -174.22(14) .
N4 C6 C5 N2 6.2(3) .
N1 C3 C2 C1 -0.6(2) .
N3 N4 C6 C7 174.68(13) .
N3 N4 C6 C5 -5.7(2) .
N3 C4 C3 N1 33.8(2) .
N3 C4 C3 C2 -146.93(16) .
C4 N2 C5 C6 -0.2(2) .
C4 C3 C2 C1 -179.82(12) .
C3 N1 C3 C4 179.53(15) 2
C3 N1 C3 C2 0.31(12) 2
C7 C6 C5 N2 -174.14(15) .
C6 N4 N3 C4 -0.6(2) .
C6 C7 C12 C11 -178.52(15) .
C6 C7 C8 C9 178.07(15) .
C5 N2 C4 N3 -6.7(2) .
C5 N2 C4 C3 174.77(15) .
C10 C11 C12 C7 0.6(3) .
C10 C9 C8 C7 0.3(3) .
C11 C10 C9 C8 0.2(3) .
C12 C7 C6 N4 10.8(2) .
C12 C7 C6 C5 -168.87(16) .
C12 C7 C8 C9 -0.2(2) .
C9 C10 C11 C12 -0.6(3) .
C2 C1 C2 C3 0.28(11) 2
C8 C7 C6 N4 -167.50(15) .
C8 C7 C6 C5 12.9(2) .
C8 C7 C12 C11 -0.2(2) .
